data_4037490
loop_
_publ_author_name
'Xie, Yanan'
'Wu, Xiaowei'
'Li, Chunpu'
'Wang, Jiang'
'Li, Jian'
'Liu, Hong'

_publ_section_title
;
 Ruthenium(II)-Catalyzed Redox-Neutral [3+2] Annulation of Indoles with
 Internal Alkynes via C-H Bond Activation: Accessing a Pyrroloindolone
 Scaffold.
;
_journal_issue 10
_journal_name_full 'The Journal of organic chemistry'
_journal_page_first 5263
_journal_page_last 5273
_journal_paper_doi 10.1021/acs.joc.7b00575
_journal_volume 82
_journal_year 2017
_chemical_formula_moiety 'C19 H14 N2 O4'
_chemical_formula_sum 'C19 H14 N2 O4'
_chemical_formula_weight 334.32
_space_group_crystal_system monoclinic
_space_group_IT_number 14
_space_group_name_Hall '-P 2yn'
_space_group_name_H-M_alt 'P 1 21/n 1'
_atom_sites_solution_hydrogens geom
_atom_sites_solution_primary dual
_audit_creation_date 2016-11-29
_audit_creation_method
;
Olex2 1.2-alpha
(compiled 2016.11.24 svn.r3356 for OlexSys, GUI svn.r5267)
;
_cell_angle_alpha 90
_cell_angle_beta 105.424(6)
_cell_angle_gamma 90
_cell_formula_units_Z 4
_cell_length_a 13.456(4)
_cell_length_b 7.520(2)
_cell_length_c 15.678(4)
_cell_measurement_reflns_used 2168
_cell_measurement_temperature 170
_cell_measurement_theta_max 26.36
_cell_measurement_theta_min 2.33
_cell_volume 1529.3(7)
_computing_cell_refinement 'SAINT v7.68A (Bruker, 2009)'
_computing_data_reduction 'SAINT v7.68A (Bruker, 2009)'
_computing_molecular_graphics 'Olex2 (Dolomanov et al., 2009)'
_computing_publication_material 'Olex2 (Dolomanov et al., 2009)'
_computing_structure_refinement 'ShelXL (Sheldrick, 2015)'
_computing_structure_solution 'ShelXT (Sheldrick, 2015)'
_diffrn_ambient_temperature 170
_diffrn_measured_fraction_theta_full 0.998
_diffrn_measured_fraction_theta_max 0.990
_diffrn_measurement_device_type 'Bruker APEX-II CCD'
_diffrn_measurement_method '\f and \w scans'
_diffrn_radiation_monochromator graphite
_diffrn_radiation_type MoK\a
_diffrn_radiation_wavelength 0.71073
_diffrn_reflns_av_R_equivalents 0.0609
_diffrn_reflns_av_unetI/netI 0.0592
_diffrn_reflns_Laue_measured_fraction_full 0.998
_diffrn_reflns_Laue_measured_fraction_max 0.990
_diffrn_reflns_limit_h_max 17
_diffrn_reflns_limit_h_min -17
_diffrn_reflns_limit_k_max 9
_diffrn_reflns_limit_k_min -9
_diffrn_reflns_limit_l_max 20
_diffrn_reflns_limit_l_min -17
_diffrn_reflns_number 12514
_diffrn_reflns_point_group_measured_fraction_full 0.998
_diffrn_reflns_point_group_measured_fraction_max 0.990
_diffrn_reflns_theta_full 26.000
_diffrn_reflns_theta_max 27.111
_diffrn_reflns_theta_min 1.776
_diffrn_standards_number 0
_exptl_absorpt_coefficient_mu 0.104
_exptl_absorpt_correction_T_max 0.7455
_exptl_absorpt_correction_T_min 0.5939
_exptl_absorpt_correction_type multi-scan
_exptl_absorpt_process_details
;
SADABS-2008/1 (Bruker,2008) was used for absorption correction.
wR2(int) was 0.0927 before and 0.0526 after correction.
The Ratio of minimum to maximum transmission is 0.7966.
The \l/2 correction factor is 0.0015.
;
_exptl_crystal_colour red
_exptl_crystal_colour_primary red
_exptl_crystal_density_diffrn 1.452
_exptl_crystal_density_method 'not measured'
_exptl_crystal_description block
_exptl_crystal_F_000 696
_exptl_crystal_size_max 0.25
_exptl_crystal_size_mid 0.12
_exptl_crystal_size_min 0.11
_refine_diff_density_max 0.409
_refine_diff_density_min -0.238
_refine_diff_density_rms 0.051
_refine_ls_extinction_method none
_refine_ls_goodness_of_fit_ref 1.016
_refine_ls_hydrogen_treatment constr
_refine_ls_matrix_type full
_refine_ls_number_parameters 228
_refine_ls_number_reflns 3350
_refine_ls_number_restraints 0
_refine_ls_restrained_S_all 1.016
_refine_ls_R_factor_all 0.0854
_refine_ls_R_factor_gt 0.0482
_refine_ls_shift/su_max 0.000
_refine_ls_shift/su_mean 0.000
_refine_ls_structure_factor_coef Fsqd
_refine_ls_weighting_details 'w=1/[\s^2^(Fo^2^)+(0.0690P)^2^+0.1457P] where P=(Fo^2^+2Fc^2^)/3'
_refine_ls_weighting_scheme calc
_refine_ls_wR_factor_gt 0.1189
_refine_ls_wR_factor_ref 0.1377
_reflns_Friedel_coverage 0.000
_reflns_number_gt 2170
_reflns_number_total 3350
_reflns_threshold_expression 'I > 2\s(I)'
_cod_data_source_file jo7b00575_si_002.cif
_cod_data_source_block zz
_cod_database_code 4037490
_shelx_space_group_comment
;
The symmetry employed for this shelxl refinement is uniquely defined
by the following loop, which should always be used as a source of
symmetry information in preference to the above space-group names.
They are only intended as comments.
;
_olex2_refinement_description
;
1. Fixed Uiso
 At 1.2 times of:
  All C(H) groups
 At 1.5 times of:
  All C(H,H,H) groups, All O(H) groups
2.a Ternary CH refined with riding coordinates:
 C7(H7)
2.b Aromatic/amide H refined with riding coordinates:
 C15(H15), C12(H12), C5(H5), C6(H6), C3(H3A), C18(H18), C17(H17), C16(H16),
 C2(H2)
2.c Idealised Me refined as rotating group:
 C19(H19A,H19B,H19C)
2.d Idealised tetrahedral OH refined as rotating group:
 O3(H3)
;
_shelx_shelxl_version_number 2014/7
_olex2_submission_special_instructions 'No special instructions were received'

loop_
_space_group_symop_operation_xyz
'x, y, z'
'-x+1/2, y+1/2, -z+1/2'
'-x, -y, -z'
'x-1/2, -y-1/2, z-1/2'

loop_
_atom_site_label
_atom_site_type_symbol
_atom_site_fract_x
_atom_site_fract_y
_atom_site_fract_z
_atom_site_U_iso_or_equiv
_atom_site_adp_type
_atom_site_occupancy
_atom_site_site_symmetry_order
_atom_site_calc_flag
_atom_site_refinement_flags_posn
O4 O 0.74469(10) 0.8270(2) 0.19891(9) 0.0343(4) Uani 1 1 d .
O3 O 0.60438(12) 1.12881(19) 0.35445(11) 0.0393(4) Uani 1 1 d .
H3 H 0.6365 1.2083 0.3351 0.059 Uiso 1 1 calc GR
N2 N 0.58044(12) 0.8031(2) 0.10335(11) 0.0275(4) Uani 1 1 d .
O1 O 0.63103(14) 0.3000(2) 0.59251(12) 0.0512(5) Uani 1 1 d .
O2 O 0.62287(14) 0.5150(3) 0.68122(12) 0.0539(5) Uani 1 1 d .
N1 N 0.62589(13) 0.4580(3) 0.60867(13) 0.0362(4) Uani 1 1 d .
C11 C 0.65076(14) 0.8404(2) 0.18300(13) 0.0251(4) Uani 1 1 d .
C13 C 0.47178(15) 0.7384(3) -0.02921(14) 0.0304(5) Uani 1 1 d .
C14 C 0.57707(15) 0.7401(3) 0.01846(13) 0.0269(4) Uani 1 1 d .
C8 C 0.58879(15) 0.8996(3) 0.24283(14) 0.0277(4) Uani 1 1 d .
C4 C 0.62749(14) 0.8277(3) 0.40593(13) 0.0265(4) Uani 1 1 d .
C10 C 0.48034(14) 0.8376(3) 0.10868(14) 0.0289(5) Uani 1 1 d .
C1 C 0.62413(14) 0.5872(3) 0.53813(14) 0.0292(5) Uani 1 1 d .
C15 C 0.65438(16) 0.6847(3) -0.01822(14) 0.0316(5) Uani 1 1 d .
H15 H 0.7247 0.6857 0.0148 0.038 Uiso 1 1 calc R
C12 C 0.41256(15) 0.8001(3) 0.03014(14) 0.0321(5) Uani 1 1 d .
H12 H 0.3397 0.8120 0.0163 0.039 Uiso 1 1 calc R
C9 C 0.48730(15) 0.8966(3) 0.19829(14) 0.0294(5) Uani 1 1 d .
C7 C 0.63945(16) 0.9593(3) 0.33574(14) 0.0312(5) Uani 1 1 d .
H7 H 0.7149 0.9704 0.3411 0.037 Uiso 1 1 calc R
C5 C 0.63439(15) 0.6458(3) 0.39205(14) 0.0305(5) Uani 1 1 d .
H5 H 0.6406 0.6046 0.3364 0.037 Uiso 1 1 calc R
C6 C 0.63237(15) 0.5243(3) 0.45733(14) 0.0315(5) Uani 1 1 d .
H6 H 0.6365 0.4004 0.4471 0.038 Uiso 1 1 calc R
C3 C 0.61689(16) 0.8858(3) 0.48752(15) 0.0343(5) Uani 1 1 d .
H3A H 0.6106 1.0093 0.4977 0.041 Uiso 1 1 calc R
C18 C 0.44504(17) 0.6811(3) -0.11635(14) 0.0380(5) Uani 1 1 d .
H18 H 0.3749 0.6800 -0.1499 0.046 Uiso 1 1 calc R
C17 C 0.52171(18) 0.6259(3) -0.15366(15) 0.0408(6) Uani 1 1 d .
H17 H 0.5040 0.5859 -0.2133 0.049 Uiso 1 1 calc R
C16 C 0.62476(18) 0.6279(3) -0.10519(15) 0.0386(5) Uani 1 1 d .
H16 H 0.6760 0.5892 -0.1326 0.046 Uiso 1 1 calc R
C2 C 0.61541(17) 0.7651(3) 0.55394(15) 0.0374(5) Uani 1 1 d .
H2 H 0.6085 0.8050 0.6096 0.045 Uiso 1 1 calc R
C19 C 0.39603(16) 0.9436(3) 0.23077(16) 0.0405(6) Uani 1 1 d .
H19A H 0.4160 0.9448 0.2956 0.061 Uiso 1 1 calc GR
H19B H 0.3415 0.8555 0.2094 0.061 Uiso 1 1 calc GR
H19C H 0.3707 1.0616 0.2086 0.061 Uiso 1 1 calc GR

loop_
_atom_site_aniso_label
_atom_site_aniso_U_11
_atom_site_aniso_U_22
_atom_site_aniso_U_33
_atom_site_aniso_U_23
_atom_site_aniso_U_13
_atom_site_aniso_U_12
O4 0.0296(8) 0.0419(9) 0.0279(8) -0.0052(7) 0.0016(6) 0.0032(6)
O3 0.0532(10) 0.0248(8) 0.0414(10) -0.0030(7) 0.0154(7) -0.0003(7)
N2 0.0288(8) 0.0286(9) 0.0226(9) -0.0015(7) 0.0023(7) 0.0010(7)
O1 0.0733(12) 0.0327(9) 0.0510(11) 0.0097(8) 0.0226(9) 0.0022(8)
O2 0.0772(12) 0.0577(12) 0.0317(10) 0.0014(9) 0.0230(8) -0.0054(9)
N1 0.0374(10) 0.0406(12) 0.0310(11) 0.0042(9) 0.0097(8) -0.0034(8)
C11 0.0317(10) 0.0181(9) 0.0227(10) 0.0012(8) 0.0024(8) 0.0011(7)
C13 0.0351(11) 0.0277(11) 0.0241(11) 0.0057(9) 0.0003(8) -0.0053(8)
C14 0.0355(11) 0.0211(10) 0.0207(10) 0.0013(8) 0.0016(8) -0.0037(8)
C8 0.0352(11) 0.0207(10) 0.0255(11) 0.0013(8) 0.0051(8) 0.0012(8)
C4 0.0270(10) 0.0282(10) 0.0230(11) -0.0029(9) 0.0043(8) 0.0000(8)
C10 0.0302(10) 0.0240(10) 0.0306(12) 0.0029(9) 0.0052(8) 0.0005(8)
C1 0.0300(10) 0.0317(11) 0.0257(11) 0.0009(9) 0.0070(8) -0.0023(8)
C15 0.0370(11) 0.0292(11) 0.0257(11) 0.0011(9) 0.0033(8) -0.0002(8)
C12 0.0284(10) 0.0314(11) 0.0317(12) 0.0059(9) -0.0005(8) -0.0022(8)
C9 0.0339(11) 0.0227(10) 0.0315(12) 0.0036(9) 0.0084(9) 0.0016(8)
C7 0.0385(11) 0.0248(11) 0.0304(12) -0.0056(9) 0.0092(9) 0.0018(8)
C5 0.0397(11) 0.0276(11) 0.0225(11) -0.0046(9) 0.0052(8) 0.0028(8)
C6 0.0384(11) 0.0237(11) 0.0301(12) -0.0001(9) 0.0051(9) 0.0005(8)
C3 0.0450(12) 0.0260(11) 0.0339(13) -0.0061(9) 0.0139(10) 0.0009(9)
C18 0.0407(12) 0.0400(13) 0.0256(12) 0.0054(10) -0.0046(9) -0.0101(9)
C17 0.0593(15) 0.0383(13) 0.0212(12) -0.0009(10) 0.0044(10) -0.0092(10)
C16 0.0518(14) 0.0346(12) 0.0301(13) -0.0012(10) 0.0121(10) -0.0028(10)
C2 0.0486(13) 0.0368(12) 0.0308(13) -0.0053(10) 0.0173(10) -0.0018(10)
C19 0.0374(12) 0.0417(13) 0.0437(14) 0.0012(11) 0.0132(10) 0.0038(9)

loop_
_atom_type_symbol
_atom_type_description
_atom_type_scat_dispersion_real
_atom_type_scat_dispersion_imag
_atom_type_scat_source
C C 0.0033 0.0016 'International Tables Vol C Tables 4.2.6.8 and 6.1.1.4'
H H 0.0000 0.0000 'International Tables Vol C Tables 4.2.6.8 and 6.1.1.4'
N N 0.0061 0.0033 'International Tables Vol C Tables 4.2.6.8 and 6.1.1.4'
O O 0.0106 0.0060 'International Tables Vol C Tables 4.2.6.8 and 6.1.1.4'

loop_
_geom_angle_atom_site_label_1
_geom_angle_atom_site_label_2
_geom_angle_atom_site_label_3
_geom_angle
C7 O3 H3 109.5
C11 N2 C14 140.25(17)
C11 N2 C10 110.38(17)
C10 N2 C14 109.36(16)
O1 N1 O2 123.4(2)
O1 N1 C1 118.59(19)
O2 N1 C1 118.01(19)
O4 C11 N2 126.09(18)
O4 C11 C8 128.33(18)
N2 C11 C8 105.57(16)
C14 C13 C12 107.53(18)
C18 C13 C14 119.0(2)
C18 C13 C12 133.47(19)
N2 C14 C13 106.24(17)
C15 C14 N2 131.29(18)
C15 C14 C13 122.46(19)
C11 C8 C7 121.15(17)
C9 C8 C11 109.15(18)
C9 C8 C7 129.62(19)
C5 C4 C7 120.15(18)
C5 C4 C3 118.59(19)
C3 C4 C7 121.10(18)
N2 C10 C9 107.44(16)
C12 C10 N2 109.54(19)
C12 C10 C9 143.0(2)
C6 C1 N1 118.31(19)
C2 C1 N1 119.65(19)
C2 C1 C6 122.0(2)
C14 C15 H15 121.5
C14 C15 C16 116.92(19)
C16 C15 H15 121.5
C13 C12 H12 126.3
C10 C12 C13 107.32(18)
C10 C12 H12 126.3
C8 C9 C10 107.43(18)
C8 C9 C19 128.8(2)
C10 C9 C19 123.75(18)
O3 C7 C8 112.28(17)
O3 C7 C4 109.31(17)
O3 C7 H7 107.1
C8 C7 C4 113.51(17)
C8 C7 H7 107.1
C4 C7 H7 107.1
C4 C5 H5 119.3
C6 C5 C4 121.3(2)
C6 C5 H5 119.3
C1 C6 H6 120.8
C5 C6 C1 118.41(19)
C5 C6 H6 120.8
C4 C3 H3A 119.7
C2 C3 C4 120.7(2)
C2 C3 H3A 119.7
C13 C18 H18 120.5
C17 C18 C13 119.0(2)
C17 C18 H18 120.5
C18 C17 H17 119.5
C18 C17 C16 120.9(2)
C16 C17 H17 119.5
C15 C16 C17 121.7(2)
C15 C16 H16 119.1
C17 C16 H16 119.1
C1 C2 C3 119.0(2)
C1 C2 H2 120.5
C3 C2 H2 120.5
C9 C19 H19A 109.5
C9 C19 H19B 109.5
C9 C19 H19C 109.5
H19A C19 H19B 109.5
H19A C19 H19C 109.5
H19B C19 H19C 109.5

loop_
_geom_bond_atom_site_label_1
_geom_bond_atom_site_label_2
_geom_bond_distance
O4 C11 1.226(2)
O3 H3 0.8400
O3 C7 1.417(2)
N2 C11 1.380(2)
N2 C14 1.402(3)
N2 C10 1.396(2)
O1 N1 1.221(2)
O2 N1 1.226(2)
N1 C1 1.468(3)
C11 C8 1.480(3)
C13 C14 1.415(3)
C13 C12 1.453(3)
C13 C18 1.385(3)
C14 C15 1.380(3)
C8 C9 1.359(3)
C8 C7 1.503(3)
C4 C7 1.520(3)
C4 C5 1.392(3)
C4 C3 1.395(3)
C10 C12 1.353(3)
C10 C9 1.452(3)
C1 C6 1.384(3)
C1 C2 1.371(3)
C15 H15 0.9500
C15 C16 1.383(3)
C12 H12 0.9500
C9 C19 1.492(3)
C7 H7 1.0000
C5 H5 0.9500
C5 C6 1.377(3)
C6 H6 0.9500
C3 H3A 0.9500
C3 C2 1.385(3)
C18 H18 0.9500
C18 C17 1.378(3)
C17 H17 0.9500
C17 C16 1.393(3)
C16 H16 0.9500
C2 H2 0.9500
C19 H19A 0.9800
C19 H19B 0.9800
C19 H19C 0.9800

loop_
_geom_torsion_atom_site_label_1
_geom_torsion_atom_site_label_2
_geom_torsion_atom_site_label_3
_geom_torsion_atom_site_label_4
_geom_torsion
O4 C11 C8 C9 179.35(19)
O4 C11 C8 C7 2.1(3)
N2 C11 C8 C9 -0.3(2)
N2 C11 C8 C7 -177.57(17)
N2 C14 C15 C16 179.5(2)
N2 C10 C12 C13 -0.1(2)
N2 C10 C9 C8 1.2(2)
N2 C10 C9 C19 -178.93(19)
O1 N1 C1 C6 -2.4(3)
O1 N1 C1 C2 178.15(19)
O2 N1 C1 C6 177.03(18)
O2 N1 C1 C2 -2.4(3)
N1 C1 C6 C5 -177.75(17)
N1 C1 C2 C3 178.13(18)
C11 N2 C14 C13 -180.0(2)
C11 N2 C14 C15 1.0(4)
C11 N2 C10 C12 -179.94(17)
C11 N2 C10 C9 -1.5(2)
C11 C8 C9 C10 -0.5(2)
C11 C8 C9 C19 179.6(2)
C11 C8 C7 O3 127.37(19)
C11 C8 C7 C4 -108.0(2)
C13 C14 C15 C16 0.6(3)
C13 C18 C17 C16 -0.3(3)
C14 N2 C11 O4 2.1(4)
C14 N2 C11 C8 -178.3(2)
C14 N2 C10 C12 -0.4(2)
C14 N2 C10 C9 178.11(16)
C14 C13 C12 C10 0.5(2)
C14 C13 C18 C17 0.7(3)
C14 C15 C16 C17 -0.2(3)
C4 C5 C6 C1 -0.5(3)
C4 C3 C2 C1 -0.3(3)
C10 N2 C11 O4 -178.57(19)
C10 N2 C11 C8 1.1(2)
C10 N2 C14 C13 0.6(2)
C10 N2 C14 C15 -178.4(2)
C12 C13 C14 N2 -0.7(2)
C12 C13 C14 C15 178.46(19)
C12 C13 C18 C17 -178.4(2)
C12 C10 C9 C8 178.8(3)
C12 C10 C9 C19 -1.3(4)
C9 C8 C7 O3 -49.3(3)
C9 C8 C7 C4 75.4(3)
C9 C10 C12 C13 -177.7(3)
C7 C8 C9 C10 176.39(19)
C7 C8 C9 C19 -3.5(4)
C7 C4 C5 C6 174.56(17)
C7 C4 C3 C2 -174.12(19)
C5 C4 C7 O3 165.51(17)
C5 C4 C7 C8 39.3(3)
C5 C4 C3 C2 1.3(3)
C6 C1 C2 C3 -1.3(3)
C3 C4 C7 O3 -19.1(2)
C3 C4 C7 C8 -145.32(19)
C3 C4 C5 C6 -0.9(3)
C18 C13 C14 N2 -179.96(18)
C18 C13 C14 C15 -0.8(3)
C18 C13 C12 C10 179.6(2)
C18 C17 C16 C15 0.1(3)
C2 C1 C6 C5 1.7(3)
